data_7234792
loop_
_publ_author_name
'Chongboriboon, Nucharee'
'Samakun, Kodchakorn'
'Inprasit, Thitirat'
'Kielar, Filip'
'Dungkaew, Winya'
'Wong, Lawrence W.-Y.'
'Sung, Herman H.-Y.'
'Ninkovi\'c, Dragan B.'
'Zari\'c, Sne\<zana D.'
'Chainok, Kittipong'

_publ_section_title
;
 Two-dimensional halogen-bonded organic frameworks based on the
 tetrabromobenzene-1,4-dicarboxylic acid building molecule
;
_journal_issue 1
_journal_name_full CrystEngComm
_journal_page_first 24
_journal_page_last 34
_journal_paper_doi 10.1039/C9CE01140D
_journal_volume 22
_journal_year 2020
_chemical_formula_moiety 'C8 H2 Br4 O4, 2(C3 H6 O)'
_chemical_formula_sum 'C14 H14 Br4 O6'
_chemical_formula_weight 597.89
_space_group_crystal_system monoclinic
_space_group_IT_number 15
_space_group_name_Hall '-C 2yc'
_space_group_name_H-M_alt 'C 1 2/c 1'
_symmetry_space_group_name_Hall '-C 2yc'
_symmetry_space_group_name_H-M 'C 1 2/c 1'
_atom_sites_solution_hydrogens mixed
_atom_sites_solution_primary dual
_audit_creation_date 2019-07-18
_audit_creation_method
;
Olex2 1.2
(compiled 2018.05.29 svn.r3508 for OlexSys, GUI svn.r5506)
;
_audit_update_record
;
2019-07-18 deposited with the CCDC.    2019-10-28 downloaded from the CCDC.
;
_cell_angle_alpha 90
_cell_angle_beta 93.250(7)
_cell_angle_gamma 90
_cell_formula_units_Z 4
_cell_length_a 25.174(5)
_cell_length_b 9.1572(18)
_cell_length_c 8.9838(17)
_cell_measurement_reflns_used 7982
_cell_measurement_temperature 296
_cell_measurement_theta_max 25.546
_cell_measurement_theta_min 3.243
_cell_volume 2067.6(7)
_computing_cell_refinement 'SAINT V8.38A (?, 2016)'
_computing_data_reduction 'SAINT V8.38A (?, 2016)'
_computing_molecular_graphics 'Olex2 (Dolomanov et al., 2009)'
_computing_publication_material 'Olex2 (Dolomanov et al., 2009)'
_computing_structure_refinement 'ShelXL (Sheldrick, 2015)'
_computing_structure_solution 'ShelXT (Sheldrick, 2015)'
_diffrn_ambient_temperature 296.0
_diffrn_detector 'Bruker PHOTON 100 area detector'
_diffrn_detector_area_resol_mean 10.5
_diffrn_detector_type 'PHOTON area detector'
_diffrn_measured_fraction_theta_full 0.999
_diffrn_measured_fraction_theta_max 0.998
_diffrn_measurement_device 'four-circle KAPPA diffractometer'
_diffrn_measurement_device_type 'BRUKER D8 CMOS PHOTON II'
_diffrn_measurement_method '\f and \w scans'
_diffrn_radiation_collimation '0.5 mm'
_diffrn_radiation_monochromator 'graphiteDouble Bounce Multilayer Mirror'
_diffrn_radiation_probe x-ray
_diffrn_radiation_type MoK\a
_diffrn_radiation_wavelength 0.71073
_diffrn_reflns_av_R_equivalents 0.0634
_diffrn_reflns_av_unetI/netI 0.0279
_diffrn_reflns_Laue_measured_fraction_full 0.999
_diffrn_reflns_Laue_measured_fraction_max 0.998
_diffrn_reflns_limit_h_max 30
_diffrn_reflns_limit_h_min -30
_diffrn_reflns_limit_k_max 11
_diffrn_reflns_limit_k_min -11
_diffrn_reflns_limit_l_max 10
_diffrn_reflns_limit_l_min -10
_diffrn_reflns_number 23666
_diffrn_reflns_point_group_measured_fraction_full 0.999
_diffrn_reflns_point_group_measured_fraction_max 0.998
_diffrn_reflns_theta_full 25.242
_diffrn_reflns_theta_max 25.757
_diffrn_reflns_theta_min 3.242
_diffrn_source 'microfocus sealed x-ray tube'
_diffrn_source_type 'Incoatec I\mus'
_diffrn_standards_number 0
_exptl_absorpt_coefficient_mu 7.809
_exptl_absorpt_correction_T_max 0.7453
_exptl_absorpt_correction_T_min 0.4598
_exptl_absorpt_correction_type multi-scan
_exptl_absorpt_process_details
'SADABS-2016/2 (Bruker,2016/2) was used for absorption correction. wR2(int) was 0.1287 before and 0.0688 after correction. The Ratio of minimum to maximum transmission is 0.6169. The \l/2 correction factor is Not present.'
_exptl_crystal_colour colourless
_exptl_crystal_colour_primary colourless
_exptl_crystal_density_diffrn 1.921
_exptl_crystal_description block
_exptl_crystal_F_000 1144
_exptl_crystal_size_max 0.3
_exptl_crystal_size_mid 0.26
_exptl_crystal_size_min 0.26
_refine_diff_density_max 0.489
_refine_diff_density_min -0.398
_refine_diff_density_rms 0.075
_refine_ls_extinction_coef 0.00068(9)
_refine_ls_extinction_expression Fc^*^=kFc[1+0.001xFc^2^\l^3^/sin(2\q)]^-1/4^
_refine_ls_extinction_method 'SHELXL-2018/3 (Sheldrick 2018)'
_refine_ls_goodness_of_fit_ref 1.020
_refine_ls_hydrogen_treatment mixed
_refine_ls_matrix_type full
_refine_ls_number_parameters 155
_refine_ls_number_reflns 1973
_refine_ls_number_restraints 44
_refine_ls_restrained_S_all 1.013
_refine_ls_R_factor_all 0.0488
_refine_ls_R_factor_gt 0.0306
_refine_ls_shift/su_max 0.002
_refine_ls_shift/su_mean 0.000
_refine_ls_structure_factor_coef Fsqd
_refine_ls_weighting_details 'w=1/[\s^2^(Fo^2^)+(0.0238P)^2^+5.3796P] where P=(Fo^2^+2Fc^2^)/3'
_refine_ls_weighting_scheme calc
_refine_ls_wR_factor_gt 0.0598
_refine_ls_wR_factor_ref 0.0655
_reflns_Friedel_coverage 0.000
_reflns_number_gt 1521
_reflns_number_total 1973
_reflns_threshold_expression 'I > 2\s(I)'
_cod_data_source_file c9ce01140d2.cif
_cod_data_source_block 1rt
_cod_depositor_comments
;Adding full bibliography for 7234791--7234798.cif.

 Adding full bibliography for 7234791--7234798.cif.
;
_cod_original_cell_volume 2067.7(7)
_cod_database_code 7234792
_shelx_shelxl_version_number 2018/3
_shelx_space_group_comment
;
The symmetry employed for this shelxl refinement is uniquely defined
by the following loop, which should always be used as a source of
symmetry information in preference to the above space-group names.
They are only intended as comments.
;
_shelx_estimated_absorpt_t_max 0.236
_shelx_estimated_absorpt_t_min 0.203
_olex2_refinement_description
;
1. Fixed Uiso
 At 1.5 times of:
  All C(H,H,H) groups
2. Restrained distances
 O1-H1
 0.84 with sigma of 0.02
 C7A-C5A \\sim C6A-C5A
 with sigma of 0.02
 C6B-C5B \\sim C7B-C5B
 with sigma of 0.02
 C6A-O3A \\sim O3A-C7A
 with sigma of 0.02
 O3B-C6B \\sim C6B-C7B
 with sigma of 0.02
 O3A-C5A \\sim O3B-C5B
 with sigma of 0.02
 C7A-C6A \\sim C6B-C7B
 with sigma of 0.02
3. Rigid body (RIGU) restrains
 O3A, C5A, C6A, C7A
 with sigma for 1-2 distances of 0.002 and sigma for 1-3 distances of 0.002
 O3B, C5B, C6B, C7B
 with sigma for 1-2 distances of 0.002 and sigma for 1-3 distances of 0.002
4. Others
 Sof(O3B)=Sof(C5B)=Sof(C6B)=Sof(H6BA)=Sof(H6BB)=Sof(H6BC)=Sof(C7B)=Sof(H7BA)=
 Sof(H7BB)=Sof(H7BC)=1-FVAR(1)
 Sof(O3A)=Sof(C5A)=Sof(C6A)=Sof(H6AA)=Sof(H6AB)=Sof(H6AC)=Sof(C7A)=Sof(H7AA)=
 Sof(H7AB)=Sof(H7AC)=FVAR(1)
5.a Idealised Me refined as rotating group:
 C6A(H6AA,H6AB,H6AC), C6B(H6BA,H6BB,H6BC), C7A(H7AA,H7AB,H7AC), C7B(H7BA,H7BB,
 H7BC)
;
_olex2_submission_special_instructions 'No special instructions were received'

loop_
_space_group_symop_operation_xyz
'x, y, z'
'-x, y, -z+1/2'
'x+1/2, y+1/2, z'
'-x+1/2, y+1/2, -z+1/2'
'-x, -y, -z'
'x, -y, z-1/2'
'-x+1/2, -y+1/2, -z'
'x+1/2, -y+1/2, z-1/2'

loop_
_atom_site_label
_atom_site_type_symbol
_atom_site_fract_x
_atom_site_fract_y
_atom_site_fract_z
_atom_site_U_iso_or_equiv
_atom_site_adp_type
_atom_site_occupancy
_atom_site_site_symmetry_order
_atom_site_calc_flag
_atom_site_refinement_flags_posn
_atom_site_refinement_flags_adp
_atom_site_refinement_flags_occupancy
_atom_site_disorder_assembly
_atom_site_disorder_group
Br1 Br 0.68239(2) 0.52812(5) 0.70311(5) 0.05175(16) Uani 1 1 d . . . . .
Br2 Br 0.68440(2) 0.96719(5) 0.26663(5) 0.05437(17) Uani 1 1 d . . . . .
O1 O 0.61227(10) 0.8290(3) 0.5610(3) 0.0495(7) Uani 1 1 d D . . . .
H1 H 0.5798(8) 0.829(5) 0.553(5) 0.058(13) Uiso 1 1 d D . . . .
O2 O 0.61182(10) 0.6602(3) 0.3821(3) 0.0515(7) Uani 1 1 d . . . . .
O3A O 0.5107(4) 0.7925(13) 0.5930(10) 0.066(3) Uani 0.517(7) 1 d D U P A 1
O3B O 0.5082(4) 0.8294(11) 0.5303(12) 0.056(2) Uani 0.483(7) 1 d D U P A 2
C1 C 0.63477(13) 0.7401(4) 0.4698(4) 0.0341(8) Uani 1 1 d . . . . .
C2 C 0.69451(12) 0.7474(4) 0.4870(4) 0.0295(7) Uani 1 1 d . . . . .
C3 C 0.72218(13) 0.6551(4) 0.5863(3) 0.0307(7) Uani 1 1 d . . . . .
C4 C 0.72306(12) 0.8423(4) 0.4003(3) 0.0307(7) Uani 1 1 d . . . . .
C5A C 0.4744(4) 0.8011(14) 0.4996(11) 0.055(2) Uani 0.517(7) 1 d D U P A 1
C5B C 0.4752(4) 0.7325(12) 0.5406(13) 0.053(3) Uani 0.483(7) 1 d D U P A 2
C6A C 0.4194(5) 0.785(3) 0.531(3) 0.083(5) Uani 0.517(7) 1 d D U P A 1
H6AA H 0.415443 0.704519 0.597231 0.125 Uiso 0.517(7) 1 calc GR . P A 1
H6AB H 0.398695 0.767903 0.439391 0.125 Uiso 0.517(7) 1 calc GR . P A 1
H6AC H 0.407232 0.873129 0.576304 0.125 Uiso 0.517(7) 1 calc GR . P A 1
C6B C 0.4176(6) 0.746(3) 0.540(4) 0.090(7) Uani 0.483(7) 1 d D U P A 2
H6BA H 0.406701 0.742917 0.640794 0.135 Uiso 0.483(7) 1 calc GR . P A 2
H6BB H 0.401253 0.667788 0.483873 0.135 Uiso 0.483(7) 1 calc GR . P A 2
H6BC H 0.406931 0.837937 0.495679 0.135 Uiso 0.483(7) 1 calc GR . P A 2
C7A C 0.4828(4) 0.8380(12) 0.3443(9) 0.081(3) Uani 0.517(7) 1 d D U P A 1
H7AA H 0.464342 0.926957 0.318380 0.122 Uiso 0.517(7) 1 calc GR . P A 1
H7AB H 0.469461 0.760595 0.280590 0.122 Uiso 0.517(7) 1 calc GR . P A 1
H7AC H 0.520171 0.850758 0.331976 0.122 Uiso 0.517(7) 1 calc GR . P A 1
C7B C 0.4931(5) 0.5833(12) 0.5789(19) 0.122(6) Uani 0.483(7) 1 d D U P A 2
H7BA H 0.503628 0.534591 0.490739 0.183 Uiso 0.483(7) 1 calc GR . P A 2
H7BB H 0.464485 0.530407 0.620314 0.183 Uiso 0.483(7) 1 calc GR . P A 2
H7BC H 0.522758 0.587809 0.650761 0.183 Uiso 0.483(7) 1 calc GR . P A 2

loop_
_atom_site_aniso_label
_atom_site_aniso_U_11
_atom_site_aniso_U_22
_atom_site_aniso_U_33
_atom_site_aniso_U_23
_atom_site_aniso_U_13
_atom_site_aniso_U_12
Br1 0.0392(2) 0.0571(3) 0.0596(3) 0.0260(2) 0.00863(18) -0.00790(18)
Br2 0.0402(2) 0.0621(3) 0.0599(3) 0.0301(2) -0.00527(18) 0.00538(19)
O1 0.0259(14) 0.0572(18) 0.0657(18) -0.0186(14) 0.0070(13) 0.0019(13)
O2 0.0318(14) 0.0622(18) 0.0600(18) -0.0216(14) -0.0017(12) -0.0030(13)
O3A 0.041(4) 0.098(8) 0.059(5) 0.000(4) 0.005(3) 0.005(4)
O3B 0.039(5) 0.059(5) 0.071(7) 0.000(4) 0.012(5) 0.000(3)
C1 0.0288(19) 0.036(2) 0.037(2) 0.0027(16) 0.0031(16) 0.0014(15)
C2 0.0225(17) 0.0337(19) 0.0326(18) -0.0012(14) 0.0035(14) -0.0004(14)
C3 0.0315(18) 0.0303(19) 0.0306(18) 0.0041(14) 0.0061(14) -0.0031(14)
C4 0.0298(18) 0.0309(19) 0.0310(18) 0.0068(14) -0.0030(14) 0.0029(14)
C5A 0.042(4) 0.060(7) 0.063(4) -0.013(4) 0.000(3) 0.007(5)
C5B 0.043(5) 0.070(5) 0.049(6) -0.013(5) 0.019(5) -0.008(4)
C6A 0.039(5) 0.099(12) 0.111(14) 0.012(10) 0.001(6) 0.007(6)
C6B 0.041(5) 0.117(15) 0.113(17) 0.022(12) 0.015(7) -0.020(5)
C7A 0.076(7) 0.105(8) 0.062(4) -0.006(5) -0.005(4) 0.003(6)
C7B 0.098(9) 0.057(6) 0.216(16) -0.002(7) 0.040(10) -0.007(5)

loop_
_atom_type_symbol
_atom_type_description
_atom_type_scat_dispersion_real
_atom_type_scat_dispersion_imag
_atom_type_scat_source
C C 0.0033 0.0016 'International Tables Vol C Tables 4.2.6.8 and 6.1.1.4'
H H 0.0000 0.0000 'International Tables Vol C Tables 4.2.6.8 and 6.1.1.4'
Br Br -0.2901 2.4595 'International Tables Vol C Tables 4.2.6.8 and 6.1.1.4'
O O 0.0106 0.0060 'International Tables Vol C Tables 4.2.6.8 and 6.1.1.4'

loop_
_geom_angle_atom_site_label_1
_geom_angle_atom_site_label_2
_geom_angle_atom_site_label_3
_geom_angle
_geom_angle_site_symmetry_1
O1 C1 C2 112.0(3) .
O2 C1 O1 125.6(3) .
O2 C1 C2 122.4(3) .
C3 C2 C1 120.1(3) .
C3 C2 C4 118.9(3) .
C4 C2 C1 120.9(3) .
C2 C3 Br1 118.0(2) .
C4 C3 Br1 121.4(2) 7_666
C4 C3 C2 120.6(3) 7_666
C2 C4 Br2 118.0(2) .
C3 C4 Br2 121.5(2) 7_666
C3 C4 C2 120.4(3) 7_666
O3A C5A C6A 124.0(14) .
O3A C5A C7A 122.2(10) .
C6A C5A C7A 113.7(13) .
O3B C5B C6B 128.2(12) .
O3B C5B C7B 119.4(11) .
C6B C5B C7B 111.9(10) .

loop_
_geom_bond_atom_site_label_1
_geom_bond_atom_site_label_2
_geom_bond_distance
_geom_bond_site_symmetry_2
Br1 C3 1.891(3) .
Br2 C4 1.888(3) .
O1 C1 1.307(4) .
O2 C1 1.199(4) .
O3A C5A 1.207(11) .
O3B C5B 1.222(11) .
C1 C2 1.505(4) .
C2 C3 1.387(4) .
C2 C4 1.394(4) .
C3 C4 1.377(4) 7_666
C5A C6A 1.436(12) .
C5A C7A 1.463(11) .
C5B C6B 1.455(13) .
C5B C7B 1.473(13) .

loop_
_geom_hbond_atom_site_label_D
_geom_hbond_atom_site_label_H
_geom_hbond_atom_site_label_A
_geom_hbond_distance_DH
_geom_hbond_distance_HA
_geom_hbond_distance_DA
_geom_hbond_angle_DHA
_geom_hbond_site_symmetry_A
_geom_hbond_publ_flag
O1 H1 O3A 0.816(19) 1.83(2) 2.610(9) 161(4) . yes
O1 H1 O3B 0.816(19) 1.80(2) 2.618(10) 178(4) . yes
C7A H7AB O2 0.96 2.61 3.452(10) 146.1 2_655 yes
